data_7100753
loop_
_publ_author_name
F.Piestert
R.Fetouaki
M.Bogza
T.Oeser
J.Blumel

_publ_section_title
;
Easy one-pot syntheses of new dppm-type
linkers for immobilizations
;
_journal_name_full 'Chemical Communications'
_journal_paper_doi 10.1039/b413642j
_journal_year 2005
_chemical_formula_sum 'C29 H32 O P2 Si'
_chemical_formula_weight 486.58
_chemical_name_common 'chelate phophine'
_space_group_IT_number 14
_symmetry_cell_setting monoclinic
_symmetry_space_group_name_Hall '-P 2yn'
_symmetry_space_group_name_H-M 'P 1 21/n 1'
_cell_angle_alpha 90.00
_cell_angle_beta 90.513(5)
_cell_angle_gamma 90.00
_cell_formula_units_Z 4
_cell_length_a 11.282(3)
_cell_length_b 12.582(3)
_cell_length_c 18.736(4)
_cell_measurement_temperature 100(2)
_cell_volume 2659.4(10)
_diffrn_ambient_temperature 100(2)
_exptl_crystal_density_diffrn 1.215
_cod_depositor_comments
;
The following automatic conversions were performed:
'_symmetry_cell_setting' value 'Monoclinic' changed to 'monoclinic'
according to '/home/saulius/struct/CIF-dictionaries/cif_core.dic'
dictionary named 'cif_core.dic' version 2.4.1 from 2010-06-29.

Automatic conversion script
Id: cif_fix_enum 1527 2010-12-29 10:47:43Z saulius 
;
_cod_original_sg_symbol_H-M 'P 21/n'
_cod_database_code 7100753

loop_
_symmetry_equiv_pos_as_xyz
'x, y, z'
'-x+1/2, y+1/2, -z+1/2'
'-x, -y, -z'
'x-1/2, -y-1/2, z-1/2'

loop_
_atom_site_label
_atom_site_type_symbol
_atom_site_fract_x
_atom_site_fract_y
_atom_site_fract_z
_atom_site_U_iso_or_equiv
_atom_site_adp_type
_atom_site_occupancy
_atom_site_symmetry_multiplicity
_atom_site_calc_flag
_atom_site_refinement_flags
_atom_site_disorder_assembly
_atom_site_disorder_group
P1 P 0.71461(4) 0.22558(4) 0.26750(3) 0.01538(12) Uani 1 1 d . . .
P2 P 0.93034(4) 0.17859(4) 0.18077(2) 0.01463(12) Uani 1 1 d . . .
Si1 Si 0.93896(5) 0.17630(4) 0.34693(3) 0.01637(13) Uani 1 1 d . . .
O1 O 0.84600(12) 0.18719(11) 0.41388(7) 0.0194(3) Uani 1 1 d . . .
C1 C 0.85023(17) 0.14037(15) 0.26336(10) 0.0146(4) Uani 1 1 d . . .
C2 C 0.64553(17) 0.21191(16) 0.17883(10) 0.0188(4) Uani 1 1 d . . .
C3 C 0.6552(3) 0.2983(2) 0.13313(13) 0.0356(6) Uani 1 1 d . . .
C4 C 0.6084(3) 0.2942(2) 0.06484(14) 0.0496(8) Uani 1 1 d . . .
C5 C 0.5503(3) 0.2043(2) 0.04152(13) 0.0420(7) Uani 1 1 d . . .
C6 C 0.5383(2) 0.1185(2) 0.08623(13) 0.0323(5) Uani 1 1 d . . .
C7 C 0.58645(19) 0.12222(19) 0.15450(12) 0.0241(4) Uani 1 1 d . . .
C8 C 0.61152(17) 0.14871(16) 0.32229(10) 0.0176(4) Uani 1 1 d . . .
C9 C 0.61002(19) 0.03863(17) 0.33005(12) 0.0237(4) Uani 1 1 d . . .
C10 C 0.5287(2) -0.01056(19) 0.37446(13) 0.0309(5) Uani 1 1 d . . .
C11 C 0.4471(2) 0.0496(2) 0.41101(13) 0.0342(6) Uani 1 1 d . . .
C12 C 0.4448(2) 0.1585(2) 0.40259(13) 0.0325(5) Uani 1 1 d . . .
C13 C 0.52709(19) 0.20798(18) 0.35924(11) 0.0237(4) Uani 1 1 d . . .
C14 C 0.87373(17) 0.09033(15) 0.11029(10) 0.0158(4) Uani 1 1 d . . .
C15 C 0.8884(2) 0.12836(19) 0.04114(11) 0.0293(5) Uani 1 1 d . . .
C16 C 0.8547(3) 0.0679(2) -0.01720(12) 0.0375(6) Uani 1 1 d . . .
C17 C 0.8051(2) -0.03154(19) -0.00788(11) 0.0278(5) Uani 1 1 d . . .
C18 C 0.78976(19) -0.07001(17) 0.06022(11) 0.0216(4) Uani 1 1 d . . .
C19 C 0.82368(17) -0.00975(16) 0.11923(11) 0.0182(4) Uani 1 1 d . . .
C20 C 1.07682(17) 0.11729(16) 0.19541(10) 0.0176(4) Uani 1 1 d . . .
C21 C 1.17532(19) 0.18435(18) 0.19863(11) 0.0228(4) Uani 1 1 d . . .
C22 C 1.2882(2) 0.1436(2) 0.21176(13) 0.0323(5) Uani 1 1 d . . .
C23 C 1.3036(2) 0.0361(2) 0.22065(13) 0.0324(5) Uani 1 1 d . . .
C24 C 1.2071(2) -0.0318(2) 0.21584(12) 0.0282(5) Uani 1 1 d . . .
C25 C 1.09433(19) 0.00863(17) 0.20352(11) 0.0217(4) Uani 1 1 d . . .
C26 C 1.0547(2) 0.0774(2) 0.37117(12) 0.0253(5) Uani 1 1 d . . .
C27 C 1.0007(2) 0.31190(18) 0.33554(12) 0.0238(5) Uani 1 1 d . . .
C28 C 0.8209(2) 0.11131(17) 0.46849(11) 0.0239(5) Uani 1 1 d . . .
C29 C 0.7596(2) 0.1662(2) 0.52891(13) 0.0306(5) Uani 1 1 d . . .
H1 H 0.832(2) 0.0658(19) 0.2663(12) 0.022(6) Uiso 1 1 d . . .
H3 H 0.695(3) 0.357(2) 0.1463(15) 0.048(8) Uiso 1 1 d . . .
H4 H 0.620(3) 0.355(2) 0.0330(16) 0.052(8) Uiso 1 1 d . . .
H5 H 0.516(3) 0.200(2) -0.0029(18) 0.060(9) Uiso 1 1 d . . .
H6 H 0.499(2) 0.062(2) 0.0704(13) 0.028(7) Uiso 1 1 d . . .
H7 H 0.579(2) 0.065(2) 0.1810(13) 0.026(6) Uiso 1 1 d . . .
H9 H 0.665(2) -0.0054(18) 0.3030(12) 0.022(6) Uiso 1 1 d . . .
H10 H 0.531(2) -0.083(2) 0.3809(14) 0.036(7) Uiso 1 1 d . . .
H11 H 0.393(2) 0.020(2) 0.4411(13) 0.031(7) Uiso 1 1 d . . .
H12 H 0.387(2) 0.197(2) 0.4278(14) 0.039(7) Uiso 1 1 d . . .
H13 H 0.529(2) 0.284(2) 0.3559(13) 0.027(6) Uiso 1 1 d . . .
H15 H 0.921(2) 0.195(2) 0.0351(13) 0.029(6) Uiso 1 1 d . . .
H16 H 0.862(3) 0.096(2) -0.0630(17) 0.055(9) Uiso 1 1 d . . .
H17 H 0.783(2) -0.0730(19) -0.0469(13) 0.028(6) Uiso 1 1 d . . .
H18 H 0.760(2) -0.1320(19) 0.0684(12) 0.021(6) Uiso 1 1 d . . .
H19 H 0.808(2) -0.0379(19) 0.1666(13) 0.028(6) Uiso 1 1 d . . .
H21 H 1.164(2) 0.258(2) 0.1940(12) 0.026(6) Uiso 1 1 d . . .
H22 H 1.354(2) 0.194(2) 0.2120(14) 0.039(7) Uiso 1 1 d . . .
H23 H 1.377(2) 0.008(2) 0.2301(14) 0.039(7) Uiso 1 1 d . . .
H24 H 1.216(2) -0.103(2) 0.2215(13) 0.030(7) Uiso 1 1 d . . .
H25 H 1.030(2) -0.037(2) 0.2000(12) 0.026(6) Uiso 1 1 d . . .
H26A H 1.122(2) 0.083(2) 0.3420(14) 0.036(7) Uiso 1 1 d . . .
H26B H 1.082(2) 0.090(2) 0.4202(15) 0.044(8) Uiso 1 1 d . . .
H26C H 1.027(2) 0.008(2) 0.3708(14) 0.034(7) Uiso 1 1 d . . .
H27A H 1.027(3) 0.323(2) 0.2892(16) 0.047(8) Uiso 1 1 d . . .
H27B H 1.067(3) 0.327(3) 0.3661(18) 0.069(10) Uiso 1 1 d . . .
H27C H 0.946(3) 0.359(3) 0.3485(18) 0.066(10) Uiso 1 1 d . . .
H28A H 0.773(2) 0.058(2) 0.4497(13) 0.027(6) Uiso 1 1 d . . .
H28B H 0.896(2) 0.0790(19) 0.4851(12) 0.025(6) Uiso 1 1 d . . .
H29A H 0.748(2) 0.115(2) 0.5683(14) 0.034(7) Uiso 1 1 d . . .
H29B H 0.805(2) 0.222(2) 0.5457(14) 0.038(7) Uiso 1 1 d . . .
H29C H 0.687(3) 0.192(2) 0.5155(14) 0.035(7) Uiso 1 1 d . . .

loop_
_atom_site_aniso_label
_atom_site_aniso_U_11
_atom_site_aniso_U_22
_atom_site_aniso_U_33
_atom_site_aniso_U_23
_atom_site_aniso_U_13
_atom_site_aniso_U_12
P1 0.0178(2) 0.0134(2) 0.0149(2) -0.00024(18) -0.00138(18) 0.00151(19)
P2 0.0181(2) 0.0128(2) 0.0130(2) 0.00003(18) -0.00155(18) -0.00042(19)
Si1 0.0196(3) 0.0167(3) 0.0128(2) -0.0011(2) -0.0027(2) 0.0003(2)
O1 0.0263(7) 0.0199(7) 0.0120(6) 0.0020(5) 0.0007(5) 0.0009(6)
C1 0.0179(9) 0.0130(9) 0.0130(8) -0.0001(7) -0.0011(7) 0.0007(7)
C2 0.0183(9) 0.0218(10) 0.0163(9) 0.0000(8) -0.0028(7) 0.0063(8)
C3 0.0505(16) 0.0271(13) 0.0291(12) 0.0074(10) -0.0130(11) 0.0044(11)
C4 0.078(2) 0.0412(16) 0.0289(14) 0.0140(12) -0.0180(14) 0.0076(15)
C5 0.0505(16) 0.0526(17) 0.0226(12) -0.0022(11) -0.0153(11) 0.0203(13)
C6 0.0265(12) 0.0421(15) 0.0282(12) -0.0120(11) -0.0084(10) 0.0080(11)
C7 0.0228(11) 0.0275(12) 0.0218(10) -0.0007(9) -0.0021(8) 0.0034(9)
C8 0.0188(9) 0.0193(10) 0.0147(9) -0.0011(7) -0.0035(7) -0.0020(7)
C9 0.0239(10) 0.0215(11) 0.0255(11) 0.0009(9) -0.0009(8) 0.0016(9)
C10 0.0359(13) 0.0229(12) 0.0338(13) 0.0060(10) -0.0024(10) -0.0085(10)
C11 0.0370(13) 0.0401(14) 0.0256(12) -0.0019(10) 0.0087(10) -0.0171(11)
C12 0.0311(12) 0.0363(14) 0.0302(12) -0.0132(10) 0.0093(10) -0.0077(10)
C13 0.0265(11) 0.0206(11) 0.0241(11) -0.0056(8) 0.0023(8) -0.0024(8)
C14 0.0176(9) 0.0162(9) 0.0135(9) -0.0022(7) -0.0009(7) 0.0010(7)
C15 0.0476(14) 0.0225(11) 0.0179(10) 0.0015(9) -0.0024(10) -0.0103(10)
C16 0.0649(18) 0.0323(13) 0.0152(10) 0.0015(9) -0.0024(11) -0.0131(12)
C17 0.0375(13) 0.0284(12) 0.0174(10) -0.0079(9) -0.0040(9) -0.0037(10)
C18 0.0228(10) 0.0171(10) 0.0250(11) -0.0041(8) 0.0003(8) -0.0029(8)
C19 0.0186(10) 0.0191(10) 0.0170(9) 0.0000(8) 0.0008(7) -0.0005(8)
C20 0.0175(9) 0.0234(10) 0.0118(9) -0.0034(7) -0.0007(7) 0.0014(8)
C21 0.0232(11) 0.0243(11) 0.0210(10) -0.0057(9) 0.0015(8) -0.0033(9)
C22 0.0196(11) 0.0411(14) 0.0362(13) -0.0122(11) -0.0002(9) -0.0029(10)
C23 0.0215(11) 0.0445(15) 0.0310(12) -0.0108(11) -0.0047(9) 0.0114(10)
C24 0.0308(12) 0.0275(12) 0.0263(11) -0.0041(9) -0.0047(9) 0.0099(10)
C25 0.0230(10) 0.0226(11) 0.0196(10) -0.0029(8) -0.0017(8) 0.0018(9)
C26 0.0266(12) 0.0297(13) 0.0194(10) -0.0003(9) -0.0059(9) 0.0061(9)
C27 0.0300(12) 0.0213(11) 0.0201(11) -0.0040(9) 0.0017(9) -0.0060(9)
C28 0.0343(12) 0.0196(11) 0.0177(10) 0.0030(8) -0.0026(9) -0.0056(9)
C29 0.0394(14) 0.0315(13) 0.0210(11) 0.0034(10) 0.0050(10) -0.0067(11)

loop_
_geom_bond_atom_site_label_1
_geom_bond_atom_site_label_2
_geom_bond_distance
_geom_bond_site_symmetry_2
_geom_bond_publ_flag
P1 C8 1.834(2) . ?
P1 C2 1.837(2) . ?
P1 C1 1.870(2) . ?
P2 C14 1.8356(19) . ?
P2 C20 1.842(2) . ?
P2 C1 1.862(2) . ?
Si1 O1 1.6479(15) . ?
Si1 C27 1.856(2) . ?
Si1 C26 1.856(2) . ?
Si1 C1 1.9053(19) . ?
O1 C28 1.430(2) . ?
C1 H1 0.96(2) . ?
C2 C7 1.386(3) . ?
C2 C3 1.389(3) . ?
C3 C4 1.381(3) . ?
C3 H3 0.89(3) . ?
C4 C5 1.377(4) . ?
C4 H4 0.98(3) . ?
C5 C6 1.375(4) . ?
C5 H5 0.92(3) . ?
C6 C7 1.386(3) . ?
C6 H6 0.89(3) . ?
C7 H7 0.88(3) . ?
C8 C9 1.393(3) . ?
C8 C13 1.398(3) . ?
C9 C10 1.390(3) . ?
C9 H9 0.98(2) . ?
C10 C11 1.379(4) . ?
C10 H10 0.92(3) . ?
C11 C12 1.379(4) . ?
C11 H11 0.91(3) . ?
C12 C13 1.387(3) . ?
C12 H12 0.94(3) . ?
C13 H13 0.95(2) . ?
C14 C19 1.391(3) . ?
C14 C15 1.392(3) . ?
C15 C16 1.382(3) . ?
C15 H15 0.93(3) . ?
C16 C17 1.382(3) . ?
C16 H16 0.93(3) . ?
C17 C18 1.377(3) . ?
C17 H17 0.93(2) . ?
C18 C19 1.391(3) . ?
C18 H18 0.86(2) . ?
C19 H19 0.97(2) . ?
C20 C25 1.390(3) . ?
C20 C21 1.396(3) . ?
C21 C22 1.393(3) . ?
C21 H21 0.94(3) . ?
C22 C23 1.373(4) . ?
C22 H22 0.98(3) . ?
C23 C24 1.386(3) . ?
C23 H23 0.92(3) . ?
C24 C25 1.388(3) . ?
C24 H24 0.91(3) . ?
C25 H25 0.93(2) . ?
C26 H26A 0.94(3) . ?
C26 H26B 0.98(3) . ?
C26 H26C 0.93(3) . ?
C27 H27A 0.93(3) . ?
C27 H27B 0.96(4) . ?
C27 H27C 0.89(4) . ?
C28 C29 1.501(3) . ?
C28 H28A 0.93(3) . ?
C28 H28B 0.99(2) . ?
C29 H29A 0.99(3) . ?
C29 H29B 0.92(3) . ?
C29 H29C 0.92(3) . ?

loop_
_cod_related_entry_id
_cod_related_entry_database
_cod_related_entry_code
1 ChemSpider 21150510
